data_1559975
loop_
_publ_author_name
'Guieu, Samuel'
'Esteves, C\'atia I C'
'Rocha, Jo\~ao'
'Silva, Artur M. S.'

_publ_section_title
;
 Multicomponent Synthesis of Luminescent Iminoboronates.
;
_journal_issue 24
_journal_name_full 'Molecules (Basel, Switzerland)'
_journal_page_first 6039
_journal_paper_doi 10.3390/molecules25246039
_journal_volume 25
_journal_year 2020
_chemical_formula_moiety 'C20 H14 B N O3'
_chemical_formula_sum 'C20 H14 B N O3'
_chemical_formula_weight 327.13
_space_group_IT_number 15
_space_group_name_Hall '-C 2yc'
_space_group_name_H-M_alt 'C 1 2/c 1'
_symmetry_cell_setting monoclinic
_symmetry_space_group_name_Hall '-C 2yc'
_symmetry_space_group_name_H-M 'C 1 2/c 1'
_atom_sites_solution_hydrogens geom
_atom_sites_solution_primary direct
_atom_sites_solution_secondary difmap
_audit_creation_method SHELXL-97
_cell_angle_alpha 90.00
_cell_angle_beta 121.819(4)
_cell_angle_gamma 90.00
_cell_formula_units_Z 8
_cell_length_a 28.300(2)
_cell_length_b 7.6129(7)
_cell_length_c 17.6359(14)
_cell_measurement_reflns_used 5432
_cell_measurement_temperature 150(2)
_cell_measurement_theta_max 25.78
_cell_measurement_theta_min 2.46
_cell_volume 3228.6(5)
_computing_cell_refinement 'Bruker SMART'
_computing_data_collection 'Bruker SMART'
_computing_data_reduction 'Bruker SAINT'
_computing_molecular_graphics 'PLATON (Spek, 2009)'
_computing_publication_material 'SHELXL-97 (Sheldrick, 2008)'
_computing_structure_refinement 'SHELXL-97 (Sheldrick, 2008)'
_computing_structure_solution 'SHELXS-97 (Sheldrick, 2008)'
_diffrn_ambient_temperature 150(2)
_diffrn_measured_fraction_theta_full 0.972
_diffrn_measured_fraction_theta_max 0.972
_diffrn_measurement_device_type ccd
_diffrn_measurement_method 'omega and phi scans'
_diffrn_radiation_monochromator graphite
_diffrn_radiation_source 'fine-focus sealed tube'
_diffrn_radiation_type MoK\a
_diffrn_radiation_wavelength 0.71073
_diffrn_reflns_av_R_equivalents 0.0757
_diffrn_reflns_av_sigmaI/netI 0.0726
_diffrn_reflns_limit_h_max 33
_diffrn_reflns_limit_h_min -34
_diffrn_reflns_limit_k_max 9
_diffrn_reflns_limit_k_min -9
_diffrn_reflns_limit_l_max 21
_diffrn_reflns_limit_l_min -21
_diffrn_reflns_number 13039
_diffrn_reflns_theta_full 25.38
_diffrn_reflns_theta_max 25.38
_diffrn_reflns_theta_min 2.32
_diffrn_standards_interval_count 0.5
_diffrn_standards_interval_time 60
_exptl_absorpt_coefficient_mu 0.090
_exptl_absorpt_correction_T_max 0.9964
_exptl_absorpt_correction_T_min 0.9398
_exptl_absorpt_correction_type multi-scan
_exptl_absorpt_process_details '(SADABS; Bruker, 2008)'
_exptl_crystal_colour yellow
_exptl_crystal_density_diffrn 1.346
_exptl_crystal_density_method 'not measured'
_exptl_crystal_description flake
_exptl_crystal_F_000 1360
_exptl_crystal_size_max 0.70
_exptl_crystal_size_mid 0.10
_exptl_crystal_size_min 0.04
_refine_diff_density_max 0.277
_refine_diff_density_min -0.274
_refine_diff_density_rms 0.050
_refine_ls_extinction_method none
_refine_ls_goodness_of_fit_ref 1.128
_refine_ls_hydrogen_treatment constr
_refine_ls_matrix_type full
_refine_ls_number_parameters 226
_refine_ls_number_reflns 2890
_refine_ls_number_restraints 0
_refine_ls_restrained_S_all 1.128
_refine_ls_R_factor_all 0.1076
_refine_ls_R_factor_gt 0.0663
_refine_ls_shift/su_max 0.000
_refine_ls_shift/su_mean 0.000
_refine_ls_structure_factor_coef Fsqd
_refine_ls_weighting_details 'calc w=1/[\s^2^(Fo^2^)+(0.0549P)^2^+2.8233P] where P=(Fo^2^+2Fc^2^)/3'
_refine_ls_weighting_scheme calc
_refine_ls_wR_factor_gt 0.1390
_refine_ls_wR_factor_ref 0.1549
_reflns_number_gt 1914
_reflns_number_total 2890
_reflns_threshold_expression >2\s(I)
_cod_data_source_file 1a.cif
_cod_data_source_block samuel_sg696_0m
_cod_depositor_comments
;
The following automatic conversions were performed:

data item '_symmetry_cell_setting' value 'Monoclinic' was changed to
'monoclinic' in accordance with the
/home/data/users/saulius/crontab/automatic-downloads/current/MDPI/lib/dictionaries/cif_core.dic
dictionary named 'cif_core.dic' version 2.4.2 last updated on
2011-04-26.

Automatic conversion script
Id: cif_fix_values 7556 2019-12-06 15:28:31Z antanas 
;
_cod_original_cell_volume 3228.5(5)
_cod_original_sg_symbol_Hall -C2yc
_cod_original_sg_symbol_H-M C2/c
_cod_database_code 1559975

loop_
_symmetry_equiv_pos_as_xyz
'x, y, z'
'-x, y, -z+1/2'
'x+1/2, y+1/2, z'
'-x+1/2, y+1/2, -z+1/2'
'-x, -y, -z'
'x, -y, z-1/2'
'-x+1/2, -y+1/2, -z'
'x+1/2, -y+1/2, z-1/2'

loop_
_atom_site_label
_atom_site_type_symbol
_atom_site_fract_x
_atom_site_fract_y
_atom_site_fract_z
_atom_site_U_iso_or_equiv
_atom_site_adp_type
_atom_site_occupancy
_atom_site_symmetry_multiplicity
_atom_site_calc_flag
_atom_site_refinement_flags
_atom_site_disorder_assembly
_atom_site_disorder_group
O2 O 0.08921(8) 0.4076(2) 0.11687(13) 0.0292(5) Uani 1 1 d . . .
O1 O 0.02500(8) 0.2234(2) 0.12259(13) 0.0308(5) Uani 1 1 d . . .
C08 C 0.15674(11) 0.1163(3) 0.12847(18) 0.0236(7) Uani 1 1 d . . .
N1 N 0.10546(9) 0.0872(3) 0.12469(15) 0.0233(6) Uani 1 1 d . . .
O3 O 0.14077(9) 0.5863(3) 0.09132(16) 0.0426(6) Uani 1 1 d . . .
C06 C 0.03107(12) -0.0863(4) 0.1079(2) 0.0270(7) Uani 1 1 d . . .
C13 C 0.17034(12) 0.2905(3) 0.12342(19) 0.0265(7) Uani 1 1 d . . .
C20 C 0.11779(12) 0.4058(4) 0.3076(2) 0.0308(7) Uani 1 1 d . . .
H20 H 0.0966 0.5008 0.2733 0.037 Uiso 1 1 calc R . .
C14 C 0.13271(13) 0.4401(4) 0.1101(2) 0.0294(7) Uani 1 1 d . . .
C09 C 0.19250(12) -0.0194(4) 0.1402(2) 0.0282(7) Uani 1 1 d . . .
H09 H 0.1833 -0.1350 0.1439 0.034 Uiso 1 1 calc R . .
C01 C 0.00467(12) 0.0616(4) 0.1175(2) 0.0283(7) Uani 1 1 d . . .
C02 C -0.04390(12) 0.0382(4) 0.1179(2) 0.0374(8) Uani 1 1 d . . .
H02 H -0.0625 0.1347 0.1223 0.045 Uiso 1 1 calc R . .
C15 C 0.12036(11) 0.2544(3) 0.26466(19) 0.0240(7) Uani 1 1 d . . .
C07 C 0.08002(12) -0.0631(4) 0.10448(19) 0.0262(7) Uani 1 1 d . . .
H07 H 0.0937 -0.1564 0.0877 0.031 Uiso 1 1 calc R . .
C16 C 0.15286(12) 0.1176(4) 0.3197(2) 0.0287(7) Uani 1 1 d . . .
H16 H 0.1558 0.0153 0.2937 0.034 Uiso 1 1 calc R . .
C12 C 0.22039(12) 0.3242(4) 0.1293(2) 0.0330(8) Uani 1 1 d . . .
H12 H 0.2300 0.4395 0.1257 0.040 Uiso 1 1 calc R . .
C19 C 0.14592(13) 0.4175(4) 0.3996(2) 0.0349(8) Uani 1 1 d . . .
H19 H 0.1435 0.5196 0.4263 0.042 Uiso 1 1 calc R . .
C10 C 0.24237(12) 0.0188(4) 0.1462(2) 0.0330(8) Uani 1 1 d . . .
H10 H 0.2667 -0.0716 0.1544 0.040 Uiso 1 1 calc R . .
C03 C -0.06430(13) -0.1282(4) 0.1118(2) 0.0425(9) Uani 1 1 d . . .
H03 H -0.0962 -0.1429 0.1138 0.051 Uiso 1 1 calc R . .
C11 C 0.25598(13) 0.1900(4) 0.1402(2) 0.0368(8) Uani 1 1 d . . .
H11 H 0.2892 0.2147 0.1435 0.044 Uiso 1 1 calc R . .
C04 C -0.03870(13) -0.2753(4) 0.1026(2) 0.0409(9) Uani 1 1 d . . .
H04 H -0.0532 -0.3868 0.0989 0.049 Uiso 1 1 calc R . .
C05 C 0.00828(12) -0.2542(4) 0.0990(2) 0.0336(8) Uani 1 1 d . . .
H05 H 0.0250 -0.3513 0.0907 0.040 Uiso 1 1 calc R . .
C17 C 0.18099(12) 0.1281(4) 0.4118(2) 0.0333(8) Uani 1 1 d . . .
H17 H 0.2022 0.0338 0.4466 0.040 Uiso 1 1 calc R . .
C18 C 0.17748(12) 0.2784(4) 0.4518(2) 0.0348(8) Uani 1 1 d . . .
H18 H 0.1963 0.2861 0.5136 0.042 Uiso 1 1 calc R . .
B1 B 0.08472(14) 0.2452(4) 0.1582(2) 0.0254(8) Uani 1 1 d . . .

loop_
_atom_site_aniso_label
_atom_site_aniso_U_11
_atom_site_aniso_U_22
_atom_site_aniso_U_33
_atom_site_aniso_U_23
_atom_site_aniso_U_13
_atom_site_aniso_U_12
O2 0.0342(12) 0.0189(11) 0.0418(13) 0.0030(9) 0.0251(11) 0.0048(9)
O1 0.0272(12) 0.0230(12) 0.0440(13) -0.0041(9) 0.0201(11) 0.0021(9)
C08 0.0233(16) 0.0215(16) 0.0300(16) -0.0025(12) 0.0168(14) -0.0010(12)
N1 0.0249(13) 0.0172(13) 0.0298(14) 0.0009(10) 0.0158(11) 0.0020(10)
O3 0.0580(15) 0.0168(12) 0.0693(17) 0.0037(10) 0.0448(14) 0.0017(10)
C06 0.0233(16) 0.0256(17) 0.0345(17) -0.0008(13) 0.0169(14) 0.0004(13)
C13 0.0287(17) 0.0215(16) 0.0320(17) -0.0021(12) 0.0180(15) 0.0008(13)
C20 0.0310(17) 0.0266(17) 0.0397(19) -0.0010(13) 0.0220(16) 0.0019(14)
C14 0.0362(19) 0.0213(17) 0.0344(18) -0.0033(13) 0.0212(16) -0.0004(13)
C09 0.0331(17) 0.0155(15) 0.0413(19) -0.0022(12) 0.0233(16) -0.0017(13)
C01 0.0257(16) 0.0246(17) 0.0342(18) -0.0026(13) 0.0156(14) 0.0006(13)
C02 0.0270(17) 0.038(2) 0.051(2) -0.0069(15) 0.0237(17) 0.0029(15)
C15 0.0216(15) 0.0187(15) 0.0380(18) -0.0017(13) 0.0201(14) -0.0015(12)
C07 0.0275(16) 0.0188(16) 0.0330(17) 0.0002(12) 0.0165(14) 0.0036(13)
C16 0.0297(17) 0.0229(16) 0.0380(19) -0.0030(13) 0.0210(15) -0.0013(13)
C12 0.0379(19) 0.0221(16) 0.047(2) -0.0036(14) 0.0276(17) -0.0060(14)
C19 0.0358(19) 0.0346(19) 0.044(2) -0.0117(15) 0.0280(17) -0.0043(15)
C10 0.0290(17) 0.0278(18) 0.048(2) -0.0031(14) 0.0245(16) 0.0008(14)
C03 0.0294(18) 0.044(2) 0.065(2) -0.0045(17) 0.0323(18) -0.0033(16)
C11 0.0317(18) 0.0308(19) 0.057(2) -0.0054(15) 0.0299(18) -0.0059(15)
C04 0.0348(19) 0.034(2) 0.060(2) -0.0030(16) 0.0296(18) -0.0086(15)
C05 0.0327(18) 0.0249(17) 0.047(2) -0.0031(14) 0.0238(16) 0.0004(14)
C17 0.0290(17) 0.0330(19) 0.0374(19) 0.0049(14) 0.0171(15) 0.0027(14)
C18 0.0298(18) 0.042(2) 0.0365(19) -0.0040(15) 0.0205(16) -0.0027(15)
B1 0.0276(18) 0.0153(17) 0.038(2) 0.0009(14) 0.0200(17) 0.0040(14)

loop_
_atom_type_symbol
_atom_type_description
_atom_type_scat_dispersion_real
_atom_type_scat_dispersion_imag
_atom_type_scat_source
C C 0.0033 0.0016 'International Tables Vol C Tables 4.2.6.8 and 6.1.1.4'
H H 0.0000 0.0000 'International Tables Vol C Tables 4.2.6.8 and 6.1.1.4'
B B 0.0013 0.0007 'International Tables Vol C Tables 4.2.6.8 and 6.1.1.4'
N N 0.0061 0.0033 'International Tables Vol C Tables 4.2.6.8 and 6.1.1.4'
O O 0.0106 0.0060 'International Tables Vol C Tables 4.2.6.8 and 6.1.1.4'

loop_
_geom_angle_atom_site_label_1
_geom_angle_atom_site_label_2
_geom_angle_atom_site_label_3
_geom_angle
_geom_angle_site_symmetry_1
_geom_angle_site_symmetry_3
_geom_angle_publ_flag
C14 O2 B1 121.9(2) . . ?
C01 O1 B1 119.2(2) . . ?
C09 C08 C13 120.9(3) . . ?
C09 C08 N1 122.3(2) . . ?
C13 C08 N1 116.7(2) . . ?
C07 N1 C08 123.3(2) . . ?
C07 N1 B1 120.7(2) . . ?
C08 N1 B1 115.5(2) . . ?
C05 C06 C01 120.0(3) . . ?
C05 C06 C07 120.4(3) . . ?
C01 C06 C07 119.6(3) . . ?
C12 C13 C08 118.4(3) . . ?
C12 C13 C14 119.1(3) . . ?
C08 C13 C14 122.5(3) . . ?
C19 C20 C15 121.6(3) . . ?
C19 C20 H20 119.2 . . ?
C15 C20 H20 119.2 . . ?
O3 C14 O2 120.9(3) . . ?
O3 C14 C13 121.4(3) . . ?
O2 C14 C13 117.7(2) . . ?
C08 C09 C10 119.3(3) . . ?
C08 C09 H09 120.4 . . ?
C10 C09 H09 120.4 . . ?
O1 C01 C02 120.5(3) . . ?
O1 C01 C06 120.3(3) . . ?
C02 C01 C06 119.1(3) . . ?
C03 C02 C01 119.6(3) . . ?
C03 C02 H02 120.2 . . ?
C01 C02 H02 120.2 . . ?
C16 C15 C20 116.3(3) . . ?
C16 C15 B1 124.3(2) . . ?
C20 C15 B1 119.4(2) . . ?
N1 C07 C06 120.4(3) . . ?
N1 C07 H07 119.8 . . ?
C06 C07 H07 119.8 . . ?
C17 C16 C15 122.4(3) . . ?
C17 C16 H16 118.8 . . ?
C15 C16 H16 118.8 . . ?
C11 C12 C13 121.1(3) . . ?
C11 C12 H12 119.5 . . ?
C13 C12 H12 119.5 . . ?
C18 C19 C20 120.3(3) . . ?
C18 C19 H19 119.9 . . ?
C20 C19 H19 119.9 . . ?
C11 C10 C09 120.4(3) . . ?
C11 C10 H10 119.8 . . ?
C09 C10 H10 119.8 . . ?
C02 C03 C04 122.0(3) . . ?
C02 C03 H03 119.0 . . ?
C04 C03 H03 119.0 . . ?
C12 C11 C10 120.0(3) . . ?
C12 C11 H11 120.0 . . ?
C10 C11 H11 120.0 . . ?
C05 C04 C03 119.2(3) . . ?
C05 C04 H04 120.4 . . ?
C03 C04 H04 120.4 . . ?
C04 C05 C06 120.0(3) . . ?
C04 C05 H05 120.0 . . ?
C06 C05 H05 120.0 . . ?
C18 C17 C16 119.8(3) . . ?
C18 C17 H17 120.1 . . ?
C16 C17 H17 120.1 . . ?
C17 C18 C19 119.6(3) . . ?
C17 C18 H18 120.2 . . ?
C19 C18 H18 120.2 . . ?
O1 B1 O2 105.3(2) . . ?
O1 B1 N1 108.9(2) . . ?
O2 B1 N1 107.9(2) . . ?
O1 B1 C15 112.2(2) . . ?
O2 B1 C15 112.3(2) . . ?
N1 B1 C15 110.1(2) . . ?

loop_
_geom_bond_atom_site_label_1
_geom_bond_atom_site_label_2
_geom_bond_distance
_geom_bond_site_symmetry_2
_geom_bond_publ_flag
O2 C14 1.321(3) . ?
O2 B1 1.474(4) . ?
O1 C01 1.342(3) . ?
O1 B1 1.469(4) . ?
C08 C09 1.383(4) . ?
C08 C13 1.397(4) . ?
C08 N1 1.434(3) . ?
N1 C07 1.298(3) . ?
N1 B1 1.583(4) . ?
O3 C14 1.216(3) . ?
C06 C05 1.403(4) . ?
C06 C01 1.410(4) . ?
C06 C07 1.429(4) . ?
C13 C12 1.389(4) . ?
C13 C14 1.491(4) . ?
C20 C19 1.383(4) . ?
C20 C15 1.402(4) . ?
C20 H20 0.9300 . ?
C09 C10 1.389(4) . ?
C09 H09 0.9300 . ?
C01 C02 1.390(4) . ?
C02 C03 1.372(4) . ?
C02 H02 0.9300 . ?
C15 C16 1.389(4) . ?
C15 B1 1.597(4) . ?
C07 H07 0.9300 . ?
C16 C17 1.384(4) . ?
C16 H16 0.9300 . ?
C12 C11 1.375(4) . ?
C12 H12 0.9300 . ?
C19 C18 1.378(4) . ?
C19 H19 0.9300 . ?
C10 C11 1.379(4) . ?
C10 H10 0.9300 . ?
C03 C04 1.389(4) . ?
C03 H03 0.9300 . ?
C11 H11 0.9300 . ?
C04 C05 1.373(4) . ?
C04 H04 0.9300 . ?
C05 H05 0.9300 . ?
C17 C18 1.374(4) . ?
C17 H17 0.9300 . ?
C18 H18 0.9300 . ?

loop_
_geom_torsion_atom_site_label_1
_geom_torsion_atom_site_label_2
_geom_torsion_atom_site_label_3
_geom_torsion_atom_site_label_4
_geom_torsion
_geom_torsion_site_symmetry_1
_geom_torsion_site_symmetry_2
_geom_torsion_site_symmetry_3
_geom_torsion_site_symmetry_4
_geom_torsion_publ_flag
C09 C08 N1 C07 -21.9(4) . . . . ?
C13 C08 N1 C07 160.7(3) . . . . ?
C09 C08 N1 B1 151.1(3) . . . . ?
C13 C08 N1 B1 -26.4(4) . . . . ?
C09 C08 C13 C12 0.8(4) . . . . ?
N1 C08 C13 C12 178.3(3) . . . . ?
C09 C08 C13 C14 179.5(3) . . . . ?
N1 C08 C13 C14 -3.1(4) . . . . ?
B1 O2 C14 O3 -166.3(3) . . . . ?
B1 O2 C14 C13 15.6(4) . . . . ?
C12 C13 C14 O3 10.9(4) . . . . ?
C08 C13 C14 O3 -167.8(3) . . . . ?
C12 C13 C14 O2 -171.0(3) . . . . ?
C08 C13 C14 O2 10.4(4) . . . . ?
C13 C08 C09 C10 -0.5(4) . . . . ?
N1 C08 C09 C10 -177.8(3) . . . . ?
B1 O1 C01 C02 155.2(3) . . . . ?
B1 O1 C01 C06 -27.5(4) . . . . ?
C05 C06 C01 O1 -177.4(3) . . . . ?
C07 C06 C01 O1 0.6(4) . . . . ?
C05 C06 C01 C02 -0.1(4) . . . . ?
C07 C06 C01 C02 178.0(3) . . . . ?
O1 C01 C02 C03 179.4(3) . . . . ?
C06 C01 C02 C03 2.0(5) . . . . ?
C19 C20 C15 C16 -0.3(4) . . . . ?
C19 C20 C15 B1 177.2(3) . . . . ?
C08 N1 C07 C06 175.7(3) . . . . ?
B1 N1 C07 C06 3.1(4) . . . . ?
C05 C06 C07 N1 -170.6(3) . . . . ?
C01 C06 C07 N1 11.4(4) . . . . ?
C20 C15 C16 C17 0.5(4) . . . . ?
B1 C15 C16 C17 -176.8(3) . . . . ?
C08 C13 C12 C11 -0.3(4) . . . . ?
C14 C13 C12 C11 -179.0(3) . . . . ?
C15 C20 C19 C18 -0.1(4) . . . . ?
C08 C09 C10 C11 -0.3(5) . . . . ?
C01 C02 C03 C04 -1.8(5) . . . . ?
C13 C12 C11 C10 -0.5(5) . . . . ?
C09 C10 C11 C12 0.8(5) . . . . ?
C02 C03 C04 C05 -0.4(5) . . . . ?
C03 C04 C05 C06 2.3(5) . . . . ?
C01 C06 C05 C04 -2.1(5) . . . . ?
C07 C06 C05 C04 179.9(3) . . . . ?
C15 C16 C17 C18 -0.4(4) . . . . ?
C16 C17 C18 C19 0.0(4) . . . . ?
C20 C19 C18 C17 0.2(4) . . . . ?
C01 O1 B1 O2 153.5(2) . . . . ?
C01 O1 B1 N1 38.1(3) . . . . ?
C01 O1 B1 C15 -84.1(3) . . . . ?
C14 O2 B1 O1 -158.1(2) . . . . ?
C14 O2 B1 N1 -42.0(4) . . . . ?
C14 O2 B1 C15 79.5(3) . . . . ?
C07 N1 B1 O1 -26.3(4) . . . . ?
C08 N1 B1 O1 160.6(2) . . . . ?
C07 N1 B1 O2 -140.0(2) . . . . ?
C08 N1 B1 O2 46.9(3) . . . . ?
C07 N1 B1 C15 97.2(3) . . . . ?
C08 N1 B1 C15 -76.0(3) . . . . ?
C16 C15 B1 O1 104.3(3) . . . . ?
C20 C15 B1 O1 -72.9(3) . . . . ?
C16 C15 B1 O2 -137.4(3) . . . . ?
C20 C15 B1 O2 45.4(3) . . . . ?
C16 C15 B1 N1 -17.2(4) . . . . ?
C20 C15 B1 N1 165.6(2) . . . . ?
